data_4112519
loop_
_publ_author_name
'Makoto Yamashita'
'John F. Hartwig'

_publ_section_title
;
 Synthesis, Structure, and Reductive Elimination Chemistry of
 Three-Coordinate Arylpalladium Amido Complexes
;
_journal_name_full 'Journal of the American Chemical Society'
_journal_page_first 5344
_journal_page_last 5345
_journal_paper_doi 10.1021/ja0315107
_journal_volume 126
_journal_year 2004
_chemical_formula_sum 'C32 H36 F12 N P Pd S'
_chemical_formula_weight 832.05
_chemical_name_systematic
; 
 ? 
;
_space_group_IT_number 2
_symmetry_cell_setting triclinic
_symmetry_space_group_name_Hall '-P 1'
_symmetry_space_group_name_H-M 'P -1'
_atom_sites_solution_hydrogens geom
_atom_sites_solution_primary direct
_atom_sites_solution_secondary difmap
_audit_creation_method SHELXL-97
_cell_angle_alpha 63.30(3)
_cell_angle_beta 67.09(3)
_cell_angle_gamma 71.43(3)
_cell_formula_units_Z 2
_cell_length_a 12.301(3)
_cell_length_b 12.824(3)
_cell_length_c 14.038(3)
_cell_measurement_temperature 173(2)
_cell_volume 1794.3(9)
_computing_cell_refinement Denzo
_computing_data_collection 'Nonius Collect'
_computing_data_reduction Denzo
_computing_molecular_graphics XP
_computing_publication_material XCIF
_computing_structure_refinement 'SHELXL-97 (Sheldrick, 1997)'
_computing_structure_solution 'SHELXS-97 (Sheldrick, 1990)'
_diffrn_ambient_temperature 173(2)
_diffrn_measured_fraction_theta_full 0.989
_diffrn_measured_fraction_theta_max 0.989
_diffrn_measurement_device_type 'Nonius KappaCCD'
_diffrn_measurement_method '\w scans'
_diffrn_radiation_monochromator graphite
_diffrn_radiation_source 'fine-focus sealed tube'
_diffrn_radiation_type MoK\a
_diffrn_radiation_wavelength 0.71073
_diffrn_reflns_av_R_equivalents 0.0378
_diffrn_reflns_av_sigmaI/netI 0.0740
_diffrn_reflns_limit_h_max 16
_diffrn_reflns_limit_h_min -16
_diffrn_reflns_limit_k_max 16
_diffrn_reflns_limit_k_min -16
_diffrn_reflns_limit_l_max 18
_diffrn_reflns_limit_l_min -18
_diffrn_reflns_number 14550
_diffrn_reflns_theta_full 27.98
_diffrn_reflns_theta_max 27.98
_diffrn_reflns_theta_min 2.33
_exptl_absorpt_coefficient_mu 0.706
_exptl_absorpt_correction_T_max 0.8718
_exptl_absorpt_correction_T_min 0.8433
_exptl_absorpt_correction_type none
_exptl_crystal_colour red
_exptl_crystal_density_diffrn 1.540
_exptl_crystal_description block
_exptl_crystal_F_000 840
_exptl_crystal_size_max 0.25
_exptl_crystal_size_mid 0.25
_exptl_crystal_size_min 0.20
_refine_diff_density_max 0.628
_refine_diff_density_min -0.925
_refine_diff_density_rms 0.096
_refine_ls_extinction_method none
_refine_ls_goodness_of_fit_ref 1.082
_refine_ls_hydrogen_treatment mixed
_refine_ls_matrix_type full
_refine_ls_number_parameters 488
_refine_ls_number_reflns 8560
_refine_ls_number_restraints 0
_refine_ls_restrained_S_all 1.082
_refine_ls_R_factor_all 0.0710
_refine_ls_R_factor_gt 0.0454
_refine_ls_shift/su_max 0.068
_refine_ls_shift/su_mean 0.006
_refine_ls_structure_factor_coef Fsqd
_refine_ls_weighting_details 'calc w=1/[\s^2^(Fo^2^)+(0.0517P)^2^+0.0000P] where P=(Fo^2^+2Fc^2^)/3'
_refine_ls_weighting_scheme calc
_refine_ls_wR_factor_gt 0.1009
_refine_ls_wR_factor_ref 0.1094
_reflns_number_gt 6568
_reflns_number_total 8560
_reflns_threshold_expression >2sigma(I)
_cod_data_source_file ja0315107si20031204_112343_4.cif
_cod_data_source_block complex3
_cod_original_cell_volume 1794.3(6)
_cod_database_code 4112519

loop_
_symmetry_equiv_pos_as_xyz
'x, y, z'
'-x, -y, -z'

loop_
_atom_site_label
_atom_site_type_symbol
_atom_site_fract_x
_atom_site_fract_y
_atom_site_fract_z
_atom_site_U_iso_or_equiv
_atom_site_adp_type
_atom_site_occupancy
_atom_site_symmetry_multiplicity
_atom_site_calc_flag
_atom_site_refinement_flags
_atom_site_disorder_assembly
_atom_site_disorder_group
Pd1 Pd 0.083861(19) -0.133735(19) 0.218733(18) 0.02060(8) Uani 1 1 d . . .
S/C S 0.03776(14) -0.32252(13) 0.47019(11) 0.0495(4) Uani 0.70 1 d P . .
S/C' S 0.08437(16) -0.10402(16) 0.42527(13) 0.0636(4) Uani 0.70 1 d P . .
P1 P 0.26271(7) -0.23576(7) 0.14800(6) 0.02449(18) Uani 1 1 d . . .
N1 N -0.0810(2) -0.0277(2) 0.25681(19) 0.0221(5) Uani 1 1 d . . .
C1 C 0.3959(3) -0.2650(3) 0.1972(3) 0.0339(8) Uani 1 1 d . . .
C2 C 0.3883(3) -0.1618(3) 0.2288(3) 0.0443(9) Uani 1 1 d . . .
H2A H 0.4576 -0.1764 0.2540 0.066 Uiso 1 1 calc R . .
H2B H 0.3144 -0.1559 0.2888 0.066 Uiso 1 1 calc R . .
H2C H 0.3882 -0.0877 0.1636 0.066 Uiso 1 1 calc R . .
C3 C 0.5170(3) -0.2802(3) 0.1090(3) 0.0446(9) Uani 1 1 d . . .
H3A H 0.5827 -0.2951 0.1388 0.067 Uiso 1 1 calc R . .
H3B H 0.5219 -0.2079 0.0417 0.067 Uiso 1 1 calc R . .
H3C H 0.5231 -0.3474 0.0904 0.067 Uiso 1 1 calc R . .
C4 C 0.3917(3) -0.3773(3) 0.3042(3) 0.0453(9) Uani 1 1 d . . .
H4A H 0.4613 -0.3922 0.3290 0.068 Uiso 1 1 calc R . .
H4B H 0.3931 -0.4453 0.2889 0.068 Uiso 1 1 calc R . .
H4C H 0.3180 -0.3660 0.3626 0.068 Uiso 1 1 calc R . .
C5 C 0.2835(3) -0.1182(3) 0.0011(3) 0.0337(8) Uani 1 1 d . . .
C6 C 0.3636(4) -0.1604(4) -0.0950(3) 0.0511(10) Uani 1 1 d . . .
H6A H 0.3682 -0.0929 -0.1661 0.077 Uiso 1 1 calc R . .
H6B H 0.3294 -0.2204 -0.0939 0.077 Uiso 1 1 calc R . .
H6C H 0.4441 -0.1947 -0.0861 0.077 Uiso 1 1 calc R . .
C7 C 0.1558(3) -0.0652(3) -0.0117(3) 0.0392(9) Uani 1 1 d . . .
H7A H 0.1604 -0.0036 -0.0861 0.059 Uiso 1 1 calc R . .
H7B H 0.1076 -0.0305 0.0447 0.059 Uiso 1 1 calc R . .
H7C H 0.1185 -0.1280 -0.0017 0.059 Uiso 1 1 calc R . .
C8 C 0.3335(3) -0.0164(3) -0.0120(3) 0.0455(9) Uani 1 1 d . . .
H8A H 0.3431 0.0425 -0.0882 0.068 Uiso 1 1 calc R . .
H8B H 0.4116 -0.0469 0.0027 0.068 Uiso 1 1 calc R . .
H8C H 0.2781 0.0207 0.0410 0.068 Uiso 1 1 calc R . .
C9 C 0.2409(3) -0.3762(3) 0.1492(3) 0.0369(8) Uani 1 1 d . . .
C10 C 0.1817(4) -0.4533(3) 0.2708(3) 0.0506(10) Uani 1 1 d . . .
H10A H 0.1697 -0.5262 0.2727 0.076 Uiso 1 1 calc R . .
H10B H 0.1041 -0.4091 0.3000 0.076 Uiso 1 1 calc R . .
H10C H 0.2338 -0.4734 0.3167 0.076 Uiso 1 1 calc R . .
C11 C 0.3560(4) -0.4506(3) 0.1003(4) 0.0525(11) Uani 1 1 d . . .
H11A H 0.3366 -0.5208 0.1037 0.079 Uiso 1 1 calc R . .
H11B H 0.4123 -0.4754 0.1435 0.079 Uiso 1 1 calc R . .
H11C H 0.3927 -0.4030 0.0226 0.079 Uiso 1 1 calc R . .
C12 C 0.1498(4) -0.3456(4) 0.0856(4) 0.0527(11) Uani 1 1 d . . .
H12A H 0.1390 -0.4185 0.0864 0.079 Uiso 1 1 calc R . .
H12B H 0.1798 -0.2924 0.0084 0.079 Uiso 1 1 calc R . .
H12C H 0.0727 -0.3063 0.1218 0.079 Uiso 1 1 calc R . .
C13 C 0.0803(3) -0.1956(3) 0.3761(2) 0.0259(7) Uani 1 1 d . . .
C15 C 0.0358(4) -0.2980(4) 0.5738(3) 0.0547(11) Uani 1 1 d . . .
H15A H 0.0198 -0.3558 0.6475 0.066 Uiso 1 1 calc R . .
C16 C 0.0577(4) -0.1926(4) 0.5512(3) 0.0498(10) Uani 1 1 d . . .
H16A H 0.0574 -0.1716 0.6082 0.060 Uiso 1 1 calc R . .
C17 C -0.1725(3) -0.0901(2) 0.3381(2) 0.0233(6) Uani 1 1 d . . .
C18 C -0.1956(3) -0.1785(3) 0.3208(3) 0.0270(7) Uani 1 1 d . . .
H18A H -0.1554 -0.1890 0.2518 0.032 Uiso 1 1 calc R . .
C19 C -0.2763(3) -0.2515(3) 0.4023(3) 0.0329(7) Uani 1 1 d . . .
C20 C -0.3373(3) -0.2377(3) 0.5028(3) 0.0429(9) Uani 1 1 d . . .
H20A H -0.3936 -0.2871 0.5583 0.051 Uiso 1 1 calc R . .
C21 C -0.3148(3) -0.1508(3) 0.5208(3) 0.0392(8) Uani 1 1 d . . .
C22 C -0.2329(3) -0.0770(3) 0.4404(3) 0.0300(7) Uani 1 1 d . . .
H22A H -0.2183 -0.0180 0.4552 0.036 Uiso 1 1 calc R . .
C23 C -0.2952(4) -0.3466(3) 0.3787(4) 0.0509(10) Uani 1 1 d . . .
C24 C -0.3798(4) -0.1349(4) 0.6294(4) 0.0660(13) Uani 1 1 d . . .
C25 C -0.0876(3) 0.0900(2) 0.2343(2) 0.0223(6) Uani 1 1 d . . .
C26 C -0.1955(3) 0.1687(3) 0.2585(3) 0.0270(7) Uani 1 1 d . . .
H26A H -0.2692 0.1398 0.2963 0.032 Uiso 1 1 calc R . .
C27 C -0.1950(3) 0.2876(3) 0.2279(3) 0.0315(7) Uani 1 1 d . A .
C28 C -0.0898(3) 0.3347(3) 0.1699(3) 0.0325(8) Uani 1 1 d . . .
H28A H -0.0904 0.4165 0.1482 0.039 Uiso 1 1 calc R . .
C29 C 0.0153(3) 0.2585(3) 0.1453(3) 0.0311(7) Uani 1 1 d . B .
C30 C 0.0177(3) 0.1392(3) 0.1768(2) 0.0263(7) Uani 1 1 d . . .
H30A H 0.0922 0.0894 0.1592 0.032 Uiso 1 1 calc R . .
C31 C -0.3112(4) 0.3663(3) 0.2559(4) 0.0491(10) Uani 1 1 d . . .
C32 C 0.1302(4) 0.3048(3) 0.0813(4) 0.0528(11) Uani 1 1 d . . .
F1 F -0.3892(4) -0.3940(4) 0.4493(3) 0.1317(16) Uani 1 1 d . . .
F2 F -0.2054(4) -0.4330(3) 0.3817(5) 0.150(2) Uani 1 1 d . . .
F3 F -0.3117(3) -0.3079(2) 0.2812(2) 0.0846(9) Uani 1 1 d . . .
F4 F -0.3388(5) -0.0696(4) 0.6485(3) 0.164(2) Uani 1 1 d . . .
F5 F -0.3872(4) -0.2334(3) 0.7155(2) 0.1250(14) Uani 1 1 d . . .
F6 F -0.4930(3) -0.0831(4) 0.6356(3) 0.1468(19) Uani 1 1 d . . .
F7 F -0.3838(6) 0.3869(7) 0.1993(9) 0.109(3) Uani 0.75 1 d P A 1
F8 F -0.3744(8) 0.3183(8) 0.3638(6) 0.107(4) Uani 0.75 1 d P A 1
F9 F -0.2991(10) 0.4690(7) 0.2451(8) 0.075(3) Uani 0.75 1 d P A 1
F7' F -0.3961(15) 0.3219(16) 0.310(3) 0.124(14) Uani 0.25 1 d P A 2
F8' F -0.308(3) 0.443(3) 0.287(3) 0.109(14) Uani 0.25 1 d P A 2
F9' F -0.3336(14) 0.438(2) 0.1550(15) 0.097(8) Uani 0.25 1 d P A 2
F10 F 0.2240(7) 0.2292(7) 0.1054(8) 0.089(3) Uani 0.75 1 d P B 1
F11 F 0.1275(6) 0.4050(7) 0.0802(10) 0.124(4) Uani 0.75 1 d P B 1
F12 F 0.1547(6) 0.3266(10) -0.0302(4) 0.109(2) Uani 0.75 1 d P B 1
F10' F 0.1685(15) 0.323(2) 0.1595(10) 0.090(6) Uani 0.25 1 d P B 2
F11' F 0.1310(17) 0.4014(19) 0.014(2) 0.102(9) Uani 0.25 1 d P B 2
F12' F 0.217(2) 0.2353(18) 0.053(3) 0.129(16) Uani 0.25 1 d P B 2

loop_
_atom_site_aniso_label
_atom_site_aniso_U_11
_atom_site_aniso_U_22
_atom_site_aniso_U_33
_atom_site_aniso_U_23
_atom_site_aniso_U_13
_atom_site_aniso_U_12
Pd1 0.01951(13) 0.02123(13) 0.01978(12) -0.00885(9) -0.00445(9) -0.00172(8)
S/C 0.0641(10) 0.0479(8) 0.0295(7) -0.0076(6) -0.0160(6) -0.0083(7)
S/C' 0.0691(11) 0.0844(12) 0.0439(8) -0.0259(8) -0.0180(8) -0.0169(9)
P1 0.0204(4) 0.0266(4) 0.0257(4) -0.0129(3) -0.0054(3) 0.0001(3)
N1 0.0198(12) 0.0198(12) 0.0242(12) -0.0092(10) -0.0042(10) -0.0016(10)
C1 0.0202(16) 0.044(2) 0.0372(18) -0.0180(16) -0.0096(14) 0.0005(14)
C2 0.0295(19) 0.064(3) 0.050(2) -0.028(2) -0.0133(17) -0.0102(17)
C3 0.0242(18) 0.053(2) 0.050(2) -0.0202(19) -0.0092(16) 0.0003(16)
C4 0.038(2) 0.049(2) 0.045(2) -0.0113(18) -0.0228(17) 0.0021(17)
C5 0.0283(17) 0.0415(19) 0.0223(16) -0.0126(14) -0.0022(13) -0.0002(15)
C6 0.045(2) 0.072(3) 0.0284(19) -0.0273(19) -0.0021(17) 0.003(2)
C7 0.037(2) 0.051(2) 0.0250(17) -0.0142(16) -0.0127(15) 0.0036(16)
C8 0.040(2) 0.041(2) 0.039(2) -0.0035(16) -0.0038(17) -0.0146(17)
C9 0.0347(19) 0.0348(19) 0.047(2) -0.0260(16) -0.0057(16) -0.0051(15)
C10 0.053(2) 0.031(2) 0.067(3) -0.0225(19) -0.010(2) -0.0099(18)
C11 0.050(2) 0.041(2) 0.072(3) -0.040(2) -0.012(2) 0.0070(18)
C12 0.051(2) 0.056(3) 0.074(3) -0.045(2) -0.018(2) -0.008(2)
C13 0.0207(15) 0.0323(17) 0.0215(15) -0.0096(13) -0.0059(12) -0.0017(13)
C15 0.073(3) 0.048(2) 0.032(2) -0.0026(17) -0.020(2) -0.010(2)
C16 0.061(3) 0.059(3) 0.039(2) -0.0257(19) -0.0240(19) 0.002(2)
C17 0.0181(15) 0.0234(15) 0.0239(15) -0.0067(12) -0.0061(12) -0.0012(12)
C18 0.0285(17) 0.0256(16) 0.0260(16) -0.0085(13) -0.0086(13) -0.0044(13)
C19 0.0323(18) 0.0284(17) 0.0355(18) -0.0039(14) -0.0148(15) -0.0081(14)
C20 0.034(2) 0.043(2) 0.039(2) -0.0041(17) -0.0026(16) -0.0173(16)
C21 0.0318(19) 0.046(2) 0.0288(18) -0.0117(15) 0.0026(15) -0.0100(16)
C22 0.0272(17) 0.0303(17) 0.0288(16) -0.0127(14) -0.0025(13) -0.0049(13)
C23 0.057(3) 0.037(2) 0.060(3) -0.0055(19) -0.023(2) -0.021(2)
C24 0.064(3) 0.069(3) 0.047(3) -0.025(2) 0.020(2) -0.030(3)
C25 0.0240(15) 0.0228(15) 0.0191(14) -0.0099(12) -0.0057(12) -0.0005(12)
C26 0.0243(16) 0.0291(17) 0.0295(16) -0.0135(13) -0.0080(13) -0.0027(13)
C27 0.0311(18) 0.0267(17) 0.0371(18) -0.0152(14) -0.0123(15) 0.0025(14)
C28 0.044(2) 0.0174(15) 0.0350(18) -0.0095(13) -0.0123(16) -0.0036(14)
C29 0.0350(18) 0.0261(17) 0.0290(17) -0.0089(13) -0.0049(14) -0.0088(14)
C30 0.0277(17) 0.0227(15) 0.0262(15) -0.0108(12) -0.0039(13) -0.0037(13)
C31 0.045(2) 0.034(2) 0.070(3) -0.029(2) -0.023(2) 0.0116(18)
C32 0.045(2) 0.033(2) 0.067(3) -0.021(2) 0.006(2) -0.0145(19)
F1 0.177(4) 0.153(3) 0.099(2) -0.046(2) 0.015(2) -0.140(3)
F2 0.154(3) 0.064(2) 0.326(6) -0.108(3) -0.169(4) 0.043(2)
F3 0.144(3) 0.0690(18) 0.0730(18) -0.0181(15) -0.0526(19) -0.0454(18)
F4 0.217(5) 0.226(5) 0.079(2) -0.110(3) 0.079(3) -0.151(4)
F5 0.184(4) 0.094(2) 0.0331(15) -0.0114(15) 0.0136(19) -0.019(2)
F6 0.089(3) 0.222(5) 0.072(2) -0.078(3) 0.0034(19) 0.046(3)
F7 0.069(5) 0.123(7) 0.209(10) -0.129(7) -0.095(6) 0.061(4)
F8 0.071(5) 0.076(4) 0.095(4) -0.030(3) 0.023(3) 0.022(3)
F9 0.054(3) 0.032(2) 0.128(6) -0.045(3) -0.007(3) 0.0046(19)
F7' 0.008(6) 0.029(8) 0.25(3) -0.039(15) 0.043(15) -0.010(6)
F8' 0.058(14) 0.16(3) 0.20(3) -0.17(3) -0.05(2) 0.032(17)
F9' 0.044(9) 0.134(17) 0.071(9) -0.025(10) -0.035(8) 0.039(8)
F10 0.046(4) 0.078(5) 0.118(5) 0.000(4) -0.023(4) -0.031(3)
F11 0.070(4) 0.083(5) 0.222(9) -0.108(6) 0.044(6) -0.049(4)
F12 0.100(4) 0.149(6) 0.059(3) -0.025(4) 0.027(3) -0.080(5)
F10' 0.072(9) 0.149(15) 0.071(8) -0.018(10) -0.026(7) -0.073(10)
F11' 0.075(12) 0.062(12) 0.086(13) 0.067(11) -0.029(13) -0.043(11)
F12' 0.052(14) 0.049(14) 0.23(3) -0.10(2) 0.087(17) -0.038(10)

loop_
_atom_type_symbol
_atom_type_description
_atom_type_scat_dispersion_real
_atom_type_scat_dispersion_imag
_atom_type_scat_source
C C 0.0033 0.0016 'International Tables Vol C Tables 4.2.6.8 and 6.1.1.4'
H H 0.0000 0.0000 'International Tables Vol C Tables 4.2.6.8 and 6.1.1.4'
N N 0.0061 0.0033 'International Tables Vol C Tables 4.2.6.8 and 6.1.1.4'
F F 0.0171 0.0103 'International Tables Vol C Tables 4.2.6.8 and 6.1.1.4'
P P 0.1023 0.0942 'International Tables Vol C Tables 4.2.6.8 and 6.1.1.4'
S S 0.1246 0.1234 'International Tables Vol C Tables 4.2.6.8 and 6.1.1.4'
Pd Pd -0.9988 1.0072 'International Tables Vol C Tables 4.2.6.8 and 6.1.1.4'

loop_
_geom_angle_atom_site_label_1
_geom_angle_atom_site_label_2
_geom_angle_atom_site_label_3
_geom_angle
C13 Pd1 N1 88.75(11)
C13 Pd1 P1 100.59(9)
N1 Pd1 P1 170.66(7)
C15 S/C C13 94.2(2)
C16 S/C' C13 95.7(2)
C1 P1 C9 111.01(16)
C1 P1 C5 110.29(16)
C9 P1 C5 109.32(16)
C1 P1 Pd1 120.61(11)
C9 P1 Pd1 110.54(11)
C5 P1 Pd1 93.47(11)
C25 N1 C17 121.4(2)
C25 N1 Pd1 120.31(19)
C17 N1 Pd1 114.52(17)
C4 C1 C2 106.4(3)
C4 C1 C3 108.9(3)
C2 C1 C3 109.3(3)
C4 C1 P1 109.9(2)
C2 C1 P1 109.1(2)
C3 C1 P1 113.0(2)
C8 C5 C6 107.1(3)
C8 C5 C7 106.2(3)
C6 C5 C7 109.7(3)
C8 C5 P1 111.4(2)
C6 C5 P1 116.6(2)
C7 C5 P1 105.5(2)
C11 C9 C12 108.8(3)
C11 C9 C10 109.1(3)
C12 C9 C10 105.2(3)
C11 C9 P1 114.9(2)
C12 C9 P1 109.9(2)
C10 C9 P1 108.6(2)
S/C' C13 S/C 115.71(19)
S/C' C13 Pd1 118.13(18)
S/C C13 Pd1 124.10(19)
C16 C15 S/C 116.8(3)
C15 C16 S/C' 117.1(3)
C18 C17 C22 118.1(3)
C18 C17 N1 118.0(3)
C22 C17 N1 123.6(3)
C19 C18 C17 121.2(3)
C20 C19 C18 120.9(3)
C20 C19 C23 120.8(3)
C18 C19 C23 118.3(3)
C21 C20 C19 118.3(3)
C20 C21 C22 121.8(3)
C20 C21 C24 119.0(3)
C22 C21 C24 119.1(4)
C17 C22 C21 119.7(3)
F2 C23 F1 106.0(4)
F2 C23 F3 106.8(4)
F1 C23 F3 104.7(4)
F2 C23 C19 112.2(3)
F1 C23 C19 113.6(4)
F3 C23 C19 112.9(3)
F4 C24 F5 106.9(5)
F4 C24 F6 103.9(5)
F5 C24 F6 103.9(4)
F4 C24 C21 115.3(4)
F5 C24 C21 114.1(4)
F6 C24 C21 111.7(4)
N1 C25 C30 119.0(3)
N1 C25 C26 124.4(3)
C30 C25 C26 116.5(3)
C27 C26 C25 120.8(3)
C26 C27 C28 121.7(3)
C26 C27 C31 118.5(3)
C28 C27 C31 119.8(3)
C29 C28 C27 117.7(3)
C28 C29 C30 121.8(3)
C28 C29 C32 119.8(3)
C30 C29 C32 118.4(3)
C29 C30 C25 121.5(3)
F7' C31 F8' 112(2)
F7' C31 F9 125.6(13)
F8' C31 F9 23.0(19)
F7' C31 F7 66.9(19)
F8' C31 F7 121.6(15)
F9 C31 F7 107.3(6)
F7' C31 F8 39(2)
F8' C31 F8 82.9(17)
F9 C31 F8 104.5(6)
F7 C31 F8 104.7(6)
F7' C31 F9' 104.5(19)
F8' C31 F9' 100.3(18)
F9 C31 F9' 78.8(12)
F7 C31 F9' 38.6(8)
F8 C31 F9' 138.1(8)
F7' C31 C27 117.4(9)
F8' C31 C27 115.6(15)
F9 C31 C27 113.6(6)
F7 C31 C27 114.6(4)
F8 C31 C27 111.3(5)
F9' C31 C27 104.8(8)
F11' C32 F12' 112.1(15)
F11' C32 F11 44.9(14)
F12' C32 F11 127.9(12)
F11' C32 F10 125.3(10)
F12' C32 F10 34(2)
F11 C32 F10 112.0(7)
F11' C32 F12 58.7(16)
F12' C32 F12 69.9(19)
F11 C32 F12 102.9(6)
F10 C32 F12 102.3(5)
F11' C32 F10' 97.0(14)
F12' C32 F10' 99.1(19)
F11 C32 F10' 55.0(7)
F10 C32 F10' 67.3(9)
F12 C32 F10' 142.9(6)
F11' C32 C29 120.3(9)
F12' C32 C29 116.4(10)
F11 C32 C29 114.5(4)
F10 C32 C29 114.4(5)
F12 C32 C29 109.3(4)
F10' C32 C29 107.3(6)

loop_
_geom_bond_atom_site_label_1
_geom_bond_atom_site_label_2
_geom_bond_distance
Pd1 C13 1.970(3)
Pd1 N1 2.073(2)
Pd1 P1 2.2741(12)
S/C C15 1.611(4)
S/C C13 1.655(3)
S/C' C16 1.582(4)
S/C' C13 1.628(4)
P1 C1 1.887(3)
P1 C9 1.896(3)
P1 C5 1.906(3)
N1 C25 1.377(4)
N1 C17 1.401(4)
C1 C4 1.541(5)
C1 C2 1.540(5)
C1 C3 1.544(5)
C5 C8 1.525(5)
C5 C6 1.537(5)
C5 C7 1.546(5)
C9 C11 1.535(5)
C9 C12 1.546(5)
C9 C10 1.548(5)
C15 C16 1.335(6)
C17 C18 1.390(4)
C17 C22 1.395(4)
C18 C19 1.384(4)
C19 C20 1.378(5)
C19 C23 1.501(5)
C20 C21 1.374(5)
C21 C22 1.395(5)
C21 C24 1.494(5)
C23 F2 1.290(5)
C23 F1 1.306(5)
C23 F3 1.305(5)
C24 F4 1.265(6)
C24 F5 1.296(5)
C24 F6 1.325(6)
C25 C30 1.406(4)
C25 C26 1.414(4)
C26 C27 1.387(4)
C27 C28 1.393(5)
C27 C31 1.489(5)
C28 C29 1.377(5)
C29 C30 1.381(4)
C29 C32 1.491(5)
C31 F7' 1.169(15)
C31 F8' 1.26(2)
C31 F9 1.306(9)
C31 F7 1.310(7)
C31 F8 1.352(8)
C31 F9' 1.379(18)
C32 F11' 1.174(13)
C32 F12' 1.215(17)
C32 F11 1.269(6)
C32 F10 1.297(8)
C32 F12 1.384(6)
C32 F10' 1.480(14)
